data_4069324
loop_
_publ_author_name
'Barroso, S\'onia'
'Cui, Jinlan'
'Carretas, Jos\'e Manuel'
'Cruz, Adelaide'
'Santos, Isabel C.'
'Duarte, M. Teresa'
'Telo, Jo\~ao P.'
'Marques, No\'emia'
'Martins, Ana M.'

_publ_section_title
;
 Diamine Bis(phenolate) M(III) (Y, Ti) Complexes: Synthesis, Structures,
 and Reactivity
;
_journal_issue 12
_journal_name_full Organometallics
_journal_page_first 3449
_journal_paper_doi 10.1021/om9001389
_journal_volume 28
_journal_year 2009
_chemical_formula_moiety 'C47 H71 N5 O2 Y'
_chemical_formula_sum 'C47 H71 N5 O2 Y'
_chemical_formula_weight 828.01
_chemical_name_systematic
;
 ?
;
_space_group_IT_number 2
_symmetry_cell_setting triclinic
_symmetry_space_group_name_Hall '-P 1'
_symmetry_space_group_name_H-M 'P -1'
_atom_sites_solution_hydrogens geom
_atom_sites_solution_primary direct
_atom_sites_solution_secondary difmap
_audit_creation_method SHELXL-97
_cell_angle_alpha 115.518(2)
_cell_angle_beta 91.676(2)
_cell_angle_gamma 111.069(2)
_cell_formula_units_Z 2
_cell_length_a 11.2064(4)
_cell_length_b 15.2939(5)
_cell_length_c 16.0307(6)
_cell_measurement_reflns_used 3011
_cell_measurement_temperature 150(2)
_cell_measurement_theta_max 23.30
_cell_measurement_theta_min 2.63
_cell_volume 2257.74(15)
_computing_cell_refinement 'Bruker SMART, (Bruker, 2004)'
_computing_data_collection 'Bruker SMART, (Bruker, 2004)'
_computing_data_reduction 'Bruker SAINT, (Bruker, 2004)'
_computing_molecular_graphics SCHAKAL(Keller,1989),ORTEP3(Farrugia,1997)
_computing_publication_material 'WinGX (Farrugia, 1999)'
_computing_structure_refinement 'SHELXL-97 (Sheldrick, 1997)'
_computing_structure_solution 'SIR97 (Altomare, 1999)'
_diffrn_ambient_temperature 150(2)
_diffrn_measured_fraction_theta_full 0.997
_diffrn_measured_fraction_theta_max 0.997
_diffrn_measurement_device_type 'Bruker-AXS APEX- CCD area-detector'
_diffrn_measurement_method '\f and \w'
_diffrn_radiation_monochromator graphite
_diffrn_radiation_source 'fine-focus sealed tube'
_diffrn_radiation_type MoK\a
_diffrn_radiation_wavelength 0.71073
_diffrn_reflns_av_R_equivalents 0.0672
_diffrn_reflns_av_sigmaI/netI 0.1104
_diffrn_reflns_limit_h_max 13
_diffrn_reflns_limit_h_min -13
_diffrn_reflns_limit_k_max 18
_diffrn_reflns_limit_k_min -18
_diffrn_reflns_limit_l_max 18
_diffrn_reflns_limit_l_min -19
_diffrn_reflns_number 17228
_diffrn_reflns_theta_full 25.03
_diffrn_reflns_theta_max 25.03
_diffrn_reflns_theta_min 2.63
_exptl_absorpt_coefficient_mu 1.333
_exptl_absorpt_correction_T_max 0.8353
_exptl_absorpt_correction_T_min 0.6750
_exptl_absorpt_correction_type multi-scan
_exptl_absorpt_process_details 'SADABS;Sheldrick, 2004'
_exptl_crystal_colour colourless
_exptl_crystal_density_diffrn 1.218
_exptl_crystal_density_method 'not measured'
_exptl_crystal_description prism
_exptl_crystal_F_000 888
_exptl_crystal_size_max 0.32
_exptl_crystal_size_mid 0.18
_exptl_crystal_size_min 0.14
_refine_diff_density_max 0.973
_refine_diff_density_min -0.348
_refine_diff_density_rms 0.078
_refine_ls_extinction_method none
_refine_ls_goodness_of_fit_ref 0.959
_refine_ls_hydrogen_treatment constr
_refine_ls_matrix_type full
_refine_ls_number_parameters 513
_refine_ls_number_reflns 7943
_refine_ls_number_restraints 0
_refine_ls_restrained_S_all 0.959
_refine_ls_R_factor_all 0.0903
_refine_ls_R_factor_gt 0.0551
_refine_ls_shift/su_max 0.001
_refine_ls_shift/su_mean 0.000
_refine_ls_structure_factor_coef Fsqd
_refine_ls_weighting_details 'calc w=1/[\s^2^(Fo^2^)+(0.0513P)^2^+0.0000P] where P=(Fo^2^+2Fc^2^)/3'
_refine_ls_weighting_scheme calc
_refine_ls_wR_factor_gt 0.1116
_refine_ls_wR_factor_ref 0.1210
_reflns_number_gt 5629
_reflns_number_total 7943
_reflns_threshold_expression >2sigma(I)
_cod_data_source_file om9001389_si_001.cif
_cod_data_source_block compound9
_cod_original_cell_volume 2257.74(14)
_cod_database_code 4069324

loop_
_symmetry_equiv_pos_as_xyz
'x, y, z'
'-x, -y, -z'

loop_
_atom_site_label
_atom_site_type_symbol
_atom_site_fract_x
_atom_site_fract_y
_atom_site_fract_z
_atom_site_U_iso_or_equiv
_atom_site_adp_type
_atom_site_occupancy
_atom_site_symmetry_multiplicity
_atom_site_calc_flag
_atom_site_refinement_flags
Y1 Y 0.37831(4) 0.58077(3) 0.34987(3) 0.01841(12) Uani 1 1 d .
O1 O 0.2451(2) 0.41900(18) 0.25687(17) 0.0227(6) Uani 1 1 d .
O2 O 0.3877(2) 0.69183(19) 0.30270(18) 0.0224(6) Uani 1 1 d .
N1 N 0.1483(3) 0.5834(2) 0.3545(2) 0.0181(7) Uani 1 1 d .
N2 N 0.3101(3) 0.5775(2) 0.4993(2) 0.0242(8) Uani 1 1 d .
N3 N 0.5213(3) 0.5119(2) 0.2763(2) 0.0277(8) Uani 1 1 d .
N4 N 0.5884(3) 0.6978(2) 0.4520(2) 0.0222(7) Uani 1 1 d .
H4 H 0.5877 0.7326 0.5122 0.027 Uiso 1 1 calc R
N5 N 0.6105(3) 0.9151(2) 0.5906(2) 0.0258(8) Uani 1 1 d .
C1 C 0.1001(3) 0.5699(3) 0.4340(3) 0.0227(9) Uani 1 1 d .
H1A H 0.0540 0.4930 0.4139 0.027 Uiso 1 1 calc R
H1B H 0.0362 0.6020 0.4518 0.027 Uiso 1 1 calc R
C2 C 0.2101(4) 0.6208(4) 0.5198(3) 0.0417(12) Uani 1 1 d .
H2A H 0.2523 0.6984 0.5423 0.050 Uiso 1 1 calc R
H2B H 0.1726 0.6095 0.5713 0.050 Uiso 1 1 calc R
C3 C 0.2591(5) 0.4676(4) 0.4835(3) 0.0508(14) Uani 1 1 d .
H3A H 0.2227 0.4640 0.5373 0.076 Uiso 1 1 calc R
H3B H 0.3303 0.4439 0.4772 0.076 Uiso 1 1 calc R
H3C H 0.1903 0.4215 0.4254 0.076 Uiso 1 1 calc R
C4 C 0.4167(5) 0.6416(4) 0.5857(3) 0.0554(14) Uani 1 1 d .
H4A H 0.3840 0.6292 0.6375 0.083 Uiso 1 1 calc R
H4B H 0.4464 0.7172 0.6038 0.083 Uiso 1 1 calc R
H4C H 0.4900 0.6208 0.5730 0.083 Uiso 1 1 calc R
C11 C 0.1202(3) 0.3492(3) 0.2333(3) 0.0195(9) Uani 1 1 d .
C12 C 0.0859(4) 0.2389(3) 0.2000(3) 0.0203(9) Uani 1 1 d .
C13 C -0.0471(4) 0.1726(3) 0.1783(3) 0.0218(9) Uani 1 1 d .
H13 H -0.0707 0.0990 0.1573 0.026 Uiso 1 1 calc R
C14 C -0.1473(4) 0.2071(3) 0.1856(3) 0.0221(9) Uani 1 1 d .
C15 C -0.1097(4) 0.3149(3) 0.2173(3) 0.0222(9) Uani 1 1 d .
H15 H -0.1754 0.3414 0.2228 0.027 Uiso 1 1 calc R
C16 C 0.0206(4) 0.3852(3) 0.2413(2) 0.0197(9) Uani 1 1 d .
C17 C 0.0539(3) 0.4985(3) 0.2630(3) 0.0194(9) Uani 1 1 d .
H17A H 0.0907 0.5089 0.2108 0.023 Uiso 1 1 calc R
H17B H -0.0285 0.5087 0.2629 0.023 Uiso 1 1 calc R
C21 C 0.3054(3) 0.7064(3) 0.2527(3) 0.0190(8) Uani 1 1 d .
C22 C 0.3319(4) 0.7191(3) 0.1727(3) 0.0209(9) Uani 1 1 d .
C23 C 0.2335(4) 0.7246(3) 0.1213(3) 0.0226(9) Uani 1 1 d .
H23 H 0.2497 0.7325 0.0666 0.027 Uiso 1 1 calc R
C24 C 0.1136(4) 0.7192(3) 0.1456(3) 0.0209(9) Uani 1 1 d .
C25 C 0.0933(4) 0.7107(3) 0.2267(3) 0.0215(9) Uani 1 1 d .
H25 H 0.0139 0.7094 0.2466 0.026 Uiso 1 1 calc R
C26 C 0.1873(3) 0.7040(3) 0.2805(3) 0.0174(8) Uani 1 1 d .
C27 C 0.1586(3) 0.6885(3) 0.3650(3) 0.0194(9) Uani 1 1 d .
H27A H 0.0752 0.6948 0.3772 0.023 Uiso 1 1 calc R
H27B H 0.2288 0.7463 0.4210 0.023 Uiso 1 1 calc R
C30 C 0.6468(4) 0.5561(3) 0.2768(3) 0.0244(9) Uani 1 1 d .
C31 C 0.7337(4) 0.6555(3) 0.3490(3) 0.0256(9) Uani 1 1 d .
H31 H 0.8204 0.6826 0.3402 0.031 Uiso 1 1 calc R
C32 C 0.7069(3) 0.7190(3) 0.4324(3) 0.0225(9) Uani 1 1 d .
C33 C 0.8224(4) 0.8176(3) 0.5034(3) 0.0259(9) Uani 1 1 d .
C34 C 0.9367(4) 0.8071(4) 0.5240(3) 0.0348(11) Uani 1 1 d .
H34 H 0.9376 0.7386 0.4956 0.042 Uiso 1 1 calc R
C35 C 1.0476(4) 0.8936(4) 0.5845(3) 0.0472(13) Uani 1 1 d .
H35 H 1.1238 0.8843 0.5985 0.057 Uiso 1 1 calc R
C36 C 1.0493(4) 0.9930(4) 0.6246(3) 0.0483(13) Uani 1 1 d .
H36 H 1.1270 1.0532 0.6651 0.058 Uiso 1 1 calc R
C37 C 0.9370(4) 1.0056(3) 0.6060(3) 0.0389(11) Uani 1 1 d .
H37 H 0.9385 1.0749 0.6343 0.047 Uiso 1 1 calc R
C38 C 0.8220(4) 0.9192(3) 0.5469(3) 0.0287(10) Uani 1 1 d .
C39 C 0.7019(4) 0.9388(3) 0.5317(3) 0.0318(11) Uani 1 1 d .
H39A H 0.7298 1.0141 0.5467 0.038 Uiso 1 1 calc R
H39B H 0.6563 0.8939 0.4641 0.038 Uiso 1 1 calc R
C40 C 0.1908(4) 0.1948(3) 0.1825(3) 0.0251(9) Uani 1 1 d .
C41 C 0.2594(4) 0.2165(3) 0.1076(3) 0.0335(11) Uani 1 1 d .
H41A H 0.1972 0.1748 0.0463 0.050 Uiso 1 1 calc R
H41B H 0.3336 0.1962 0.1026 0.050 Uiso 1 1 calc R
H41C H 0.2913 0.2924 0.1263 0.050 Uiso 1 1 calc R
C42 C 0.2923(4) 0.2446(3) 0.2747(3) 0.0330(11) Uani 1 1 d .
H42A H 0.3381 0.3214 0.2979 0.050 Uiso 1 1 calc R
H42B H 0.3558 0.2126 0.2625 0.050 Uiso 1 1 calc R
H42C H 0.2477 0.2316 0.3226 0.050 Uiso 1 1 calc R
C43 C 0.1317(4) 0.0737(3) 0.1455(3) 0.0355(11) Uani 1 1 d .
H43A H 0.0886 0.0571 0.1924 0.053 Uiso 1 1 calc R
H43B H 0.2016 0.0484 0.1346 0.053 Uiso 1 1 calc R
H43C H 0.0673 0.0385 0.0859 0.053 Uiso 1 1 calc R
C50 C -0.2903(4) 0.1262(3) 0.1573(3) 0.0258(9) Uani 1 1 d .
C51 C -0.3127(4) 0.0807(3) 0.2264(3) 0.0418(12) Uani 1 1 d .
H51A H -0.2528 0.0468 0.2246 0.063 Uiso 1 1 calc R
H51B H -0.4034 0.0279 0.2083 0.063 Uiso 1 1 calc R
H51C H -0.2964 0.1383 0.2906 0.063 Uiso 1 1 calc R
C52 C -0.3180(4) 0.0355(3) 0.0574(3) 0.0358(11) Uani 1 1 d .
H52A H -0.3037 0.0641 0.0125 0.054 Uiso 1 1 calc R
H52B H -0.4091 -0.0164 0.0402 0.054 Uiso 1 1 calc R
H52C H -0.2591 0.0007 0.0553 0.054 Uiso 1 1 calc R
C53 C -0.3870(4) 0.1759(3) 0.1586(3) 0.0393(12) Uani 1 1 d .
H53A H -0.3726 0.2332 0.2226 0.059 Uiso 1 1 calc R
H53B H -0.4768 0.1215 0.1400 0.059 Uiso 1 1 calc R
H53C H -0.3736 0.2049 0.1141 0.059 Uiso 1 1 calc R
C60 C 0.4617(4) 0.7251(3) 0.1417(3) 0.0257(9) Uani 1 1 d .
C61 C 0.4658(4) 0.6150(3) 0.1048(3) 0.0372(11) Uani 1 1 d .
H61A H 0.4614 0.5957 0.1559 0.056 Uiso 1 1 calc R
H61B H 0.5475 0.6178 0.0835 0.056 Uiso 1 1 calc R
H61C H 0.3910 0.5617 0.0517 0.056 Uiso 1 1 calc R
C62 C 0.5787(4) 0.8089(3) 0.2250(3) 0.0367(11) Uani 1 1 d .
H62A H 0.5732 0.8779 0.2505 0.055 Uiso 1 1 calc R
H62B H 0.6605 0.8147 0.2030 0.055 Uiso 1 1 calc R
H62C H 0.5770 0.7876 0.2747 0.055 Uiso 1 1 calc R
C63 C 0.4773(4) 0.7556(3) 0.0622(3) 0.0353(11) Uani 1 1 d .
H63A H 0.4044 0.7032 0.0075 0.053 Uiso 1 1 calc R
H63B H 0.5603 0.7569 0.0437 0.053 Uiso 1 1 calc R
H63C H 0.4772 0.8261 0.0844 0.053 Uiso 1 1 calc R
C70 C 0.0078(4) 0.7182(3) 0.0811(3) 0.0297(10) Uani 1 1 d .
C71 C 0.0684(5) 0.7888(4) 0.0365(4) 0.0602(16) Uani 1 1 d .
H71A H -0.0013 0.7898 -0.0010 0.090 Uiso 1 1 calc R
H71B H 0.1230 0.7609 -0.0047 0.090 Uiso 1 1 calc R
H71C H 0.1226 0.8612 0.0864 0.090 Uiso 1 1 calc R
C72 C -0.0886(5) 0.7541(5) 0.1333(4) 0.0714(19) Uani 1 1 d .
H72A H -0.1553 0.7501 0.0893 0.107 Uiso 1 1 calc R
H72B H -0.0427 0.8277 0.1838 0.107 Uiso 1 1 calc R
H72C H -0.1308 0.7080 0.1611 0.107 Uiso 1 1 calc R
C73 C -0.0666(5) 0.6044(4) 0.0017(4) 0.0699(19) Uani 1 1 d .
H73A H -0.1061 0.5574 0.0290 0.105 Uiso 1 1 calc R
H73B H -0.0059 0.5811 -0.0355 0.105 Uiso 1 1 calc R
H73C H -0.1357 0.6018 -0.0395 0.105 Uiso 1 1 calc R
C80 C 0.6973(4) 0.4983(3) 0.1943(3) 0.0377(11) Uani 1 1 d .
H80A H 0.6799 0.4276 0.1872 0.057 Uiso 1 1 calc R
H80B H 0.7919 0.5386 0.2054 0.057 Uiso 1 1 calc R
H80C H 0.6532 0.4910 0.1365 0.057 Uiso 1 1 calc R
C81 C 0.6674(4) 0.9868(3) 0.6910(3) 0.0371(11) Uani 1 1 d .
H81A H 0.7466 0.9797 0.7089 0.056 Uiso 1 1 calc R
H81B H 0.6038 0.9687 0.7280 0.056 Uiso 1 1 calc R
H81C H 0.6902 1.0602 0.7039 0.056 Uiso 1 1 calc R
C82 C 0.4912(4) 0.9236(3) 0.5644(3) 0.0388(11) Uani 1 1 d .
H82A H 0.5120 0.9968 0.5773 0.058 Uiso 1 1 calc R
H82B H 0.4283 0.9045 0.6014 0.058 Uiso 1 1 calc R
H82C H 0.4530 0.8752 0.4968 0.058 Uiso 1 1 calc R

loop_
_atom_site_aniso_label
_atom_site_aniso_U_11
_atom_site_aniso_U_22
_atom_site_aniso_U_33
_atom_site_aniso_U_23
_atom_site_aniso_U_13
_atom_site_aniso_U_12
Y1 0.0156(2) 0.0177(2) 0.0187(2) 0.00676(16) 0.00099(15) 0.00609(15)
O1 0.0181(14) 0.0185(14) 0.0257(16) 0.0072(12) 0.0023(12) 0.0057(12)
O2 0.0149(14) 0.0272(15) 0.0278(16) 0.0159(13) 0.0034(11) 0.0081(12)
N1 0.0199(17) 0.0141(16) 0.0174(17) 0.0055(14) 0.0023(14) 0.0065(14)
N2 0.0216(18) 0.0307(19) 0.0236(19) 0.0144(16) 0.0034(15) 0.0125(15)
N3 0.0196(19) 0.0207(18) 0.033(2) 0.0059(16) 0.0008(16) 0.0069(15)
N4 0.0234(19) 0.0269(18) 0.0146(17) 0.0075(15) 0.0033(14) 0.0113(15)
N5 0.0244(19) 0.0192(18) 0.027(2) 0.0084(16) 0.0019(15) 0.0051(15)
C1 0.019(2) 0.028(2) 0.026(2) 0.0158(19) 0.0077(17) 0.0107(18)
C2 0.048(3) 0.042(3) 0.033(3) 0.018(2) 0.012(2) 0.016(2)
C3 0.070(4) 0.054(3) 0.045(3) 0.030(3) 0.024(3) 0.034(3)
C4 0.048(3) 0.078(4) 0.027(3) 0.024(3) 0.005(2) 0.015(3)
C11 0.019(2) 0.019(2) 0.016(2) 0.0064(17) 0.0016(16) 0.0049(17)
C12 0.023(2) 0.017(2) 0.015(2) 0.0036(17) -0.0009(17) 0.0077(17)
C13 0.027(2) 0.0130(19) 0.020(2) 0.0059(17) 0.0008(17) 0.0051(17)
C14 0.021(2) 0.017(2) 0.020(2) 0.0056(18) 0.0002(17) 0.0027(17)
C15 0.021(2) 0.021(2) 0.021(2) 0.0064(18) 0.0017(17) 0.0097(18)
C16 0.023(2) 0.017(2) 0.014(2) 0.0036(17) -0.0007(16) 0.0071(17)
C17 0.020(2) 0.0175(19) 0.018(2) 0.0061(17) -0.0008(16) 0.0080(17)
C21 0.018(2) 0.0130(19) 0.020(2) 0.0044(17) 0.0019(16) 0.0036(16)
C22 0.020(2) 0.015(2) 0.023(2) 0.0079(18) 0.0040(17) 0.0045(17)
C23 0.032(2) 0.0138(19) 0.018(2) 0.0070(17) 0.0064(18) 0.0054(17)
C24 0.022(2) 0.0118(19) 0.020(2) 0.0036(17) -0.0013(17) 0.0033(17)
C25 0.021(2) 0.0158(19) 0.024(2) 0.0061(18) 0.0042(17) 0.0071(17)
C26 0.015(2) 0.0126(18) 0.019(2) 0.0066(17) 0.0006(16) 0.0017(15)
C27 0.019(2) 0.0146(19) 0.020(2) 0.0042(17) 0.0055(17) 0.0075(16)
C30 0.028(2) 0.026(2) 0.023(2) 0.0115(19) 0.0052(18) 0.0150(19)
C31 0.013(2) 0.033(2) 0.030(2) 0.014(2) 0.0046(18) 0.0095(18)
C32 0.014(2) 0.027(2) 0.025(2) 0.0140(19) -0.0018(17) 0.0062(17)
C33 0.017(2) 0.031(2) 0.021(2) 0.010(2) -0.0011(17) 0.0052(18)
C34 0.023(2) 0.044(3) 0.027(2) 0.007(2) 0.0040(19) 0.014(2)
C35 0.018(2) 0.064(3) 0.040(3) 0.013(3) -0.001(2) 0.013(2)
C36 0.022(3) 0.048(3) 0.034(3) -0.002(2) -0.006(2) -0.002(2)
C37 0.030(3) 0.028(2) 0.035(3) 0.004(2) 0.007(2) 0.000(2)
C38 0.020(2) 0.030(2) 0.027(2) 0.013(2) 0.0046(18) 0.0023(19)
C39 0.031(2) 0.026(2) 0.035(3) 0.017(2) 0.000(2) 0.0053(19)
C40 0.025(2) 0.025(2) 0.025(2) 0.0068(19) 0.0011(18) 0.0150(18)
C41 0.034(3) 0.034(2) 0.028(3) 0.009(2) 0.004(2) 0.017(2)
C42 0.032(2) 0.032(2) 0.038(3) 0.015(2) 0.002(2) 0.018(2)
C43 0.034(3) 0.027(2) 0.039(3) 0.009(2) 0.001(2) 0.015(2)
C50 0.023(2) 0.019(2) 0.027(2) 0.0077(19) 0.0058(18) 0.0046(17)
C51 0.031(3) 0.038(3) 0.042(3) 0.020(2) 0.007(2) -0.001(2)
C52 0.024(2) 0.025(2) 0.035(3) 0.003(2) -0.001(2) 0.0005(19)
C53 0.020(2) 0.025(2) 0.054(3) 0.006(2) 0.002(2) 0.0047(19)
C60 0.023(2) 0.028(2) 0.028(2) 0.016(2) 0.0091(18) 0.0090(18)
C61 0.035(3) 0.035(3) 0.043(3) 0.016(2) 0.018(2) 0.019(2)
C62 0.021(2) 0.038(3) 0.040(3) 0.018(2) 0.004(2) 0.001(2)
C63 0.034(3) 0.039(3) 0.028(3) 0.015(2) 0.013(2) 0.011(2)
C70 0.037(3) 0.027(2) 0.025(2) 0.012(2) -0.0018(19) 0.015(2)
C71 0.054(3) 0.068(4) 0.083(4) 0.061(3) -0.003(3) 0.020(3)
C72 0.067(4) 0.142(6) 0.044(3) 0.045(4) 0.012(3) 0.082(4)
C73 0.068(4) 0.047(3) 0.067(4) 0.014(3) -0.034(3) 0.016(3)
C80 0.032(3) 0.039(3) 0.036(3) 0.009(2) 0.010(2) 0.019(2)
C81 0.038(3) 0.033(3) 0.029(3) 0.007(2) 0.009(2) 0.012(2)
C82 0.028(3) 0.041(3) 0.046(3) 0.020(2) 0.006(2) 0.014(2)

loop_
_atom_type_symbol
_atom_type_description
_atom_type_scat_dispersion_real
_atom_type_scat_dispersion_imag
_atom_type_scat_source
C C 0.0033 0.0016 'International Tables Vol C Tables 4.2.6.8 and 6.1.1.4'
H H 0.0000 0.0000 'International Tables Vol C Tables 4.2.6.8 and 6.1.1.4'
N N 0.0061 0.0033 'International Tables Vol C Tables 4.2.6.8 and 6.1.1.4'
O O 0.0106 0.0060 'International Tables Vol C Tables 4.2.6.8 and 6.1.1.4'
Y Y -2.7962 3.5667 'International Tables Vol C Tables 4.2.6.8 and 6.1.1.4'

loop_
_geom_angle_atom_site_label_1
_geom_angle_atom_site_label_2
_geom_angle_atom_site_label_3
_geom_angle
O2 Y1 O1 115.79(9)
O2 Y1 N3 103.15(11)
O1 Y1 N3 79.34(10)
O2 Y1 N4 90.26(9)
O1 Y1 N4 146.64(9)
N3 Y1 N4 74.41(11)
O2 Y1 N2 127.84(10)
O1 Y1 N2 94.40(10)
N3 Y1 N2 124.53(10)
N4 Y1 N2 84.07(10)
O2 Y1 N1 77.17(9)
O1 Y1 N1 75.84(9)
N3 Y1 N1 152.24(10)
N4 Y1 N1 133.15(10)
N2 Y1 N1 70.11(9)
C11 O1 Y1 143.6(2)
C21 O2 Y1 137.4(2)
C1 N1 C17 110.4(3)
C1 N1 C27 109.3(3)
C17 N1 C27 107.4(2)
C1 N1 Y1 111.21(19)
C17 N1 Y1 110.1(2)
C27 N1 Y1 108.3(2)
C3 N2 C2 111.5(3)
C3 N2 C4 106.5(3)
C2 N2 C4 106.6(3)
C3 N2 Y1 108.8(3)
C2 N2 Y1 108.3(2)
C4 N2 Y1 115.2(3)
C30 N3 Y1 132.8(3)
C32 N4 Y1 130.1(3)
C81 N5 C82 109.6(3)
C81 N5 C39 111.8(3)
C82 N5 C39 109.2(3)
N1 C1 C2 112.2(3)
N2 C2 C1 112.7(3)
O1 C11 C16 119.3(3)
O1 C11 C12 121.7(3)
C16 C11 C12 119.1(3)
C13 C12 C11 117.3(3)
C13 C12 C40 121.8(3)
C11 C12 C40 120.7(3)
C14 C13 C12 124.3(3)
C15 C14 C13 116.5(3)
C15 C14 C50 124.0(3)
C13 C14 C50 119.6(3)
C16 C15 C14 122.1(3)
C15 C16 C11 120.7(3)
C15 C16 C17 119.3(3)
C11 C16 C17 119.4(3)
N1 C17 C16 116.5(3)
O2 C21 C26 117.8(3)
O2 C21 C22 122.1(3)
C26 C21 C22 120.1(3)
C21 C22 C23 117.0(3)
C21 C22 C60 121.6(3)
C23 C22 C60 121.4(3)
C24 C23 C22 124.1(4)
C25 C24 C23 117.1(3)
C25 C24 C70 122.5(4)
C23 C24 C70 120.4(4)
C24 C25 C26 121.4(4)
C25 C26 C21 120.3(3)
C25 C26 C27 119.9(3)
C21 C26 C27 119.8(3)
C26 C27 N1 114.1(3)
N3 C30 C31 123.2(4)
N3 C30 C80 118.4(3)
C31 C30 C80 118.4(4)
C32 C31 C30 126.9(4)
N4 C32 C31 124.3(3)
N4 C32 C33 119.6(4)
C31 C32 C33 116.0(3)
C34 C33 C38 118.7(4)
C34 C33 C32 117.8(4)
C38 C33 C32 123.4(3)
C35 C34 C33 121.3(4)
C36 C35 C34 120.3(4)
C35 C36 C37 119.5(4)
C36 C37 C38 121.6(4)
C37 C38 C33 118.5(4)
C37 C38 C39 118.6(4)
C33 C38 C39 122.9(3)
N5 C39 C38 112.3(3)
C12 C40 C41 109.9(3)
C12 C40 C42 111.0(3)
C41 C40 C42 109.9(3)
C12 C40 C43 111.9(3)
C41 C40 C43 107.3(3)
C42 C40 C43 106.8(3)
C51 C50 C52 108.9(3)
C51 C50 C53 109.0(4)
C52 C50 C53 107.9(3)
C51 C50 C14 108.8(3)
C52 C50 C14 109.9(3)
C53 C50 C14 112.2(3)
C63 C60 C22 112.2(3)
C63 C60 C62 107.3(3)
C22 C60 C62 110.6(3)
C63 C60 C61 107.9(3)
C22 C60 C61 109.0(3)
C62 C60 C61 109.7(3)
C72 C70 C71 108.3(4)
C72 C70 C73 108.4(4)
C71 C70 C73 108.2(4)
C72 C70 C24 112.4(3)
C71 C70 C24 111.4(3)
C73 C70 C24 108.1(3)

loop_
_geom_bond_atom_site_label_1
_geom_bond_atom_site_label_2
_geom_bond_distance
Y1 O2 2.110(2)
Y1 O1 2.147(2)
Y1 N3 2.306(3)
Y1 N4 2.377(3)
Y1 N2 2.552(3)
Y1 N1 2.595(3)
O1 C11 1.337(4)
O2 C21 1.341(4)
N1 C1 1.465(5)
N1 C17 1.496(4)
N1 C27 1.503(4)
N2 C3 1.465(5)
N2 C2 1.473(5)
N2 C4 1.482(5)
N3 C30 1.321(5)
N4 C32 1.329(5)
N5 C81 1.455(5)
N5 C82 1.456(5)
N5 C39 1.469(5)
C1 C2 1.518(5)
C11 C16 1.399(5)
C11 C12 1.422(5)
C12 C13 1.397(5)
C12 C40 1.531(5)
C13 C14 1.392(5)
C14 C15 1.385(5)
C14 C50 1.534(5)
C15 C16 1.385(5)
C16 C17 1.507(5)
C21 C26 1.402(5)
C21 C22 1.403(5)
C22 C23 1.405(5)
C22 C60 1.535(5)
C23 C24 1.394(5)
C24 C25 1.379(5)
C24 C70 1.542(5)
C25 C26 1.401(4)
C26 C27 1.498(5)
C30 C31 1.398(5)
C30 C80 1.498(5)
C31 C32 1.392(5)
C32 C33 1.509(5)
C33 C34 1.394(5)
C33 C38 1.405(5)
C34 C35 1.370(6)
C35 C36 1.364(6)
C36 C37 1.382(6)
C37 C38 1.389(5)
C38 C39 1.514(5)
C40 C41 1.535(6)
C40 C42 1.538(5)
C40 C43 1.539(5)
C50 C51 1.524(5)
C50 C52 1.528(5)
C50 C53 1.528(5)
C60 C63 1.529(5)
C60 C62 1.536(5)
C60 C61 1.544(5)
C70 C72 1.501(6)
C70 C71 1.518(6)
C70 C73 1.526(6)
